data_1568911
loop_
_publ_author_name
'Wang, Xinrui'
'Clavier, Gilles'
'Zhang, Yan'
'Batra, Kamal'
'Xiao, Nanan'
'Maurin, Guillaume'
'Ding, Bin'
'Tissot, Antoine'
'Serre, Christian'

_publ_section_title
;
 A MOF/DNA luminescent sensing platform for detection of potential
 COVID-19 biomarkers and drugs.
;
_journal_issue 20
_journal_name_full 'Chemical science'
_journal_page_first 5386
_journal_page_last 5395
_journal_paper_doi 10.1039/d3sc00106g
_journal_volume 14
_journal_year 2023
_chemical_formula_sum 'C54 H39 N7 O14.5 Y2'
_chemical_formula_weight 1195.74
_space_group_crystal_system triclinic
_space_group_IT_number 2
_space_group_name_Hall '-P 1'
_space_group_name_H-M_alt 'P -1'
_atom_sites_solution_hydrogens mixed
_audit_creation_method SHELXL-2013
_audit_update_record
;
2022-02-10 deposited with the CCDC.	2023-04-03 downloaded from the CCDC.
;
_cell_angle_alpha 88.090(7)
_cell_angle_beta 77.833(7)
_cell_angle_gamma 74.266(6)
_cell_formula_units_Z 2
_cell_length_a 9.941(3)
_cell_length_b 14.577(5)
_cell_length_c 18.928(6)
_cell_measurement_reflns_used 4011
_cell_measurement_temperature 296(2)
_cell_measurement_theta_max 26.83
_cell_measurement_theta_min 2.27
_cell_volume 2580.0(14)
_computing_cell_refinement 'Bruker SMART'
_computing_data_collection 'Bruker SMART'
_computing_data_reduction 'Bruker SAINT'
_computing_molecular_graphics 'Bruker SHELXTL'
_computing_publication_material 'Bruker SHELXTL'
_computing_structure_refinement 'SHELXL-2013 (Sheldrick, 2013)'
_computing_structure_solution 'Bruker SHELXTL'
_diffrn_ambient_temperature 296(2)
_diffrn_measured_fraction_theta_full 0.997
_diffrn_measured_fraction_theta_max 0.997
_diffrn_measurement_device_type 'CCD area detector'
_diffrn_measurement_method 'phi and omega scans'
_diffrn_radiation_type MoK\a
_diffrn_radiation_wavelength 0.71073
_diffrn_reflns_av_R_equivalents 0.0349
_diffrn_reflns_av_unetI/netI 0.0676
_diffrn_reflns_Laue_measured_fraction_full 0.997
_diffrn_reflns_Laue_measured_fraction_max 0.997
_diffrn_reflns_limit_h_max 12
_diffrn_reflns_limit_h_min -12
_diffrn_reflns_limit_k_max 18
_diffrn_reflns_limit_k_min -18
_diffrn_reflns_limit_l_max 23
_diffrn_reflns_limit_l_min -17
_diffrn_reflns_number 16989
_diffrn_reflns_point_group_measured_fraction_full 0.997
_diffrn_reflns_point_group_measured_fraction_max 0.997
_diffrn_reflns_theta_full 25.242
_diffrn_reflns_theta_max 26.499
_diffrn_reflns_theta_min 1.101
_exptl_absorpt_coefficient_mu 2.314
_exptl_absorpt_correction_type multi-scan
_exptl_absorpt_process_details SADABS
_exptl_crystal_colour COLOURLESS
_exptl_crystal_density_diffrn 1.539
_exptl_crystal_density_meas ?
_exptl_crystal_description BLOCK
_exptl_crystal_F_000 1212
_exptl_crystal_size_max 0.220
_exptl_crystal_size_mid 0.210
_exptl_crystal_size_min 0.180
_exptl_transmission_factor_max 0.681
_exptl_transmission_factor_min 0.630
_refine_diff_density_max 1.576
_refine_diff_density_min -1.140
_refine_diff_density_rms 0.122
_refine_ls_extinction_method none
_refine_ls_goodness_of_fit_ref 1.047
_refine_ls_hydrogen_treatment constr
_refine_ls_matrix_type full
_refine_ls_number_parameters 707
_refine_ls_number_reflns 10678
_refine_ls_number_restraints 0
_refine_ls_restrained_S_all 1.047
_refine_ls_R_factor_all 0.0872
_refine_ls_R_factor_gt 0.0576
_refine_ls_shift/su_max 0.001
_refine_ls_shift/su_mean 0.000
_refine_ls_structure_factor_coef Fsqd
_refine_ls_weighting_details
; 
 w=1/[\s^2^(Fo^2^)+(0.0886P)^2^+3.9363P] 
 where P=(Fo^2^+2Fc^2^)/3 
;
_refine_ls_weighting_scheme calc
_refine_ls_wR_factor_gt 0.1526
_refine_ls_wR_factor_ref 0.1655
_reflns_Friedel_coverage 0.000
_reflns_number_gt 7780
_reflns_number_total 10678
_reflns_threshold_expression 'I > 2\s(I)'
_cod_data_source_file d3sc00106g2.cif
_cod_data_source_block n200521b
_cod_depositor_comments
;
The following automatic conversions were performed:

data item '_exptl_absorpt_correction_type' value 'MULTI-SCAN' was
changed to 'multi-scan' in accordance with the
/home/data/users/saulius/crontab/automatic-downloads/rss-feeds/RSC/lib/dictionaries/cif_core.dic
dictionary named 'cif_core.dic' version 2.4.2 last updated on
2011-04-26.

data item '_exptl_crystal_density_meas' value 'NONE' was changed to
'?' -- the value is perceived as not measured.

Automatic conversion script
Id: cif_fix_values 8170 2020-07-09 18:12:32Z antanas 

 Adding full bibliography for 1568911.cif.
;
_cod_original_formula_sum 'C54 H39 N7 O14.50 Y2'
_cod_database_code 1568911
_shelx_space_group_comment
; 
The symmetry employed for this shelxl refinement is uniquely defined 
by the following loop, which should always be used as a source of 
symmetry information in preference to the above space-group names. 
They are only intended as comments. 
;
_shelx_estimated_absorpt_t_min 0.630
_shelx_estimated_absorpt_t_max 0.681
_shelxl_version_number 2013-2

loop_
_space_group_symop_operation_xyz
'x, y, z'
'-x, -y, -z'

loop_
_atom_site_label
_atom_site_type_symbol
_atom_site_fract_x
_atom_site_fract_y
_atom_site_fract_z
_atom_site_U_iso_or_equiv
_atom_site_adp_type
_atom_site_occupancy
_atom_site_site_symmetry_order
_atom_site_calc_flag
_atom_site_refinement_flags_posn
_atom_site_refinement_flags_adp
_atom_site_refinement_flags_occupancy
_atom_site_disorder_assembly
_atom_site_disorder_group
Y1 Y 1.15383(5) 0.55041(3) 0.44014(2) 0.01739(13) Uani 1 1 d . . . . .
Y2 Y 0.90709(5) 0.41466(3) -0.04308(2) 0.01789(13) Uani 1 1 d . . . . .
O1 O 0.8669(4) 0.5666(2) 0.47843(18) 0.0254(7) Uani 1 1 d . . . . .
O2 O 0.9592(4) 0.6682(2) 0.4113(2) 0.0299(8) Uani 1 1 d . . . . .
O3 O 0.3675(4) 0.5715(2) 0.4594(2) 0.0333(9) Uani 1 1 d . . . . .
O4 O 0.2240(4) 0.7017(2) 0.4288(2) 0.0316(8) Uani 1 1 d . . . . .
O5 O 1.0675(4) 0.4575(2) 0.37227(18) 0.0259(8) Uani 1 1 d . . . . .
O6 O 0.9370(4) 0.3740(2) 0.44443(18) 0.0292(8) Uani 1 1 d . . . . .
O7 O 0.9389(4) 0.5261(2) 0.13108(18) 0.0254(8) Uani 1 1 d . . . . .
O8 O 0.8737(4) 0.4129(3) 0.08103(18) 0.0285(8) Uani 1 1 d . . . . .
O9 O 1.1124(4) 0.2947(2) -0.0257(2) 0.0302(8) Uani 1 1 d . . . . .
O10 O 1.1459(4) 0.4288(2) 0.00548(19) 0.0264(8) Uani 1 1 d . . . . .
O11 O 1.6711(4) 0.4029(3) -0.0096(2) 0.0413(10) Uani 1 1 d . . . . .
O12 O 1.8162(4) 0.2649(3) 0.0045(2) 0.0424(10) Uani 1 1 d . . . . .
O13 O 1.2538(4) 0.5674(3) 0.31636(19) 0.0358(9) Uani 1 1 d . . . . .
O14 O 0.0458(12) 0.0957(7) 0.0073(6) 0.096(3) Uani 0.603(8) 1 d . . P A 1
O14' O 1.0208(18) 0.1550(11) 0.4966(9) 0.096(3) Uani 0.397(8) 1 d . . P A 2
O15 O 0.7721(4) 0.5011(3) -0.1272(2) 0.0380(9) Uani 1 1 d . . . . .
N1 N 0.4682(5) 1.2439(3) 0.3792(3) 0.0366(11) Uani 1 1 d . . . . .
N2 N 0.3583(5) 1.3970(3) 0.3956(2) 0.0290(10) Uani 1 1 d . . . . .
N3 N 0.9980(5) -0.1657(3) 0.2095(2) 0.0347(11) Uani 1 1 d . . . . .
N4 N 1.0386(5) -0.2991(3) 0.1472(2) 0.0313(10) Uani 1 1 d . . . . .
N5 N 1.5112(5) -0.2204(4) 0.1939(3) 0.0464(13) Uani 1 1 d . . . . .
N6 N 1.4452(7) -0.3429(4) 0.2455(3) 0.0614(17) Uani 1 1 d . . . . .
N7 N 0.5886(5) 0.5865(4) -0.1744(3) 0.0408(12) Uani 1 1 d . . . . .
C1 C 0.8535(5) 0.6390(3) 0.4402(3) 0.0221(10) Uani 1 1 d . . . . .
C2 C 0.7089(5) 0.6927(3) 0.4293(3) 0.0228(10) Uani 1 1 d . . . . .
C3 C 0.6860(5) 0.7871(3) 0.4100(3) 0.0285(11) Uani 1 1 d . . . . .
H3 H 0.7623 0.8143 0.4015 0.034 Uiso 1 1 calc R U . . .
C4 C 0.5512(6) 0.8428(4) 0.4028(3) 0.0338(13) Uani 1 1 d . . . . .
C5 C 0.4409(6) 0.7992(4) 0.4124(3) 0.0324(12) Uani 1 1 d . . . . .
H5 H 0.3510 0.8340 0.4062 0.039 Uiso 1 1 calc R U . . .
C6 C 0.4632(5) 0.7037(4) 0.4313(3) 0.0268(11) Uani 1 1 d . . . . .
C7 C 0.5973(5) 0.6504(3) 0.4405(3) 0.0241(11) Uani 1 1 d . . . . .
H7 H 0.6117 0.5871 0.4540 0.029 Uiso 1 1 calc R U . . .
C8 C 0.3441(5) 0.6569(3) 0.4406(3) 0.0253(11) Uani 1 1 d . . . . .
C9 C 0.5290(6) 0.9462(4) 0.3902(4) 0.0398(14) Uani 1 1 d . . . . .
C10 C 0.4096(11) 1.0061(6) 0.3891(11) 0.215(11) Uani 1 1 d . . . . .
H10 H 0.3307 0.9825 0.3918 0.258 Uiso 1 1 calc R U . . .
C11 C 0.3885(12) 1.1033(6) 0.3842(13) 0.256(13) Uani 1 1 d . . . . .
H11 H 0.2968 1.1413 0.3840 0.307 Uiso 1 1 calc R U . . .
C12 C 0.4880(6) 1.1430(4) 0.3799(3) 0.0384(14) Uani 1 1 d . . . . .
C13 C 0.6070(11) 1.0867(6) 0.3814(13) 0.261(14) Uani 1 1 d . . . . .
H13 H 0.6848 1.1113 0.3794 0.313 Uiso 1 1 calc R U . . .
C14 C 0.6277(10) 0.9893(6) 0.3859(12) 0.237(12) Uani 1 1 d . . . . .
H14 H 0.7199 0.9519 0.3859 0.284 Uiso 1 1 calc R U . . .
C15 C 0.3421(6) 1.3117(4) 0.3938(3) 0.0325(12) Uani 1 1 d . . . . .
H15 H 0.2536 1.2987 0.4016 0.039 Uiso 1 1 calc R U . . .
C16 C 0.5727(6) 1.2908(4) 0.3713(4) 0.0469(16) Uani 1 1 d . . . . .
H16 H 0.6710 1.2637 0.3610 0.056 Uiso 1 1 calc R U . . .
C17 C 0.5037(6) 1.3845(4) 0.3814(3) 0.0402(14) Uani 1 1 d . . . . .
H17 H 0.5480 1.4334 0.3792 0.048 Uiso 1 1 calc R U . . .
C18 C 0.9889(5) 0.4019(3) 0.3843(3) 0.0225(10) Uani 1 1 d . . . . .
C19 C 0.9608(5) 0.3631(4) 0.3180(3) 0.0243(10) Uani 1 1 d . . . . .
C20 C 0.9578(6) 0.2695(3) 0.3135(3) 0.0270(11) Uani 1 1 d . . . . .
H20 H 0.9655 0.2314 0.3536 0.032 Uiso 1 1 calc R U . . .
C21 C 0.9433(6) 0.2305(3) 0.2500(3) 0.0264(11) Uani 1 1 d . . . . .
C22 C 0.9246(6) 0.2917(4) 0.1923(3) 0.0278(11) Uani 1 1 d . . . . .
H22 H 0.9128 0.2680 0.1497 0.033 Uiso 1 1 calc R U . . .
C23 C 0.9229(5) 0.3865(3) 0.1968(3) 0.0220(10) Uani 1 1 d . . . . .
C24 C 0.9438(5) 0.4221(3) 0.2592(3) 0.0223(10) Uani 1 1 d . . . . .
H24 H 0.9464 0.4851 0.2620 0.027 Uiso 1 1 calc R U . . .
C25 C 0.9096(5) 0.4474(3) 0.1314(3) 0.0221(10) Uani 1 1 d . . . . .
C26 C 1.0059(9) 0.0609(4) 0.2891(4) 0.057(2) Uani 1 1 d . . . . .
H26 H 1.0352 0.0808 0.3281 0.069 Uiso 1 1 calc R U . . .
C27 C 1.0197(9) -0.0356(4) 0.2800(4) 0.056(2) Uani 1 1 d . . . . .
H27 H 1.0569 -0.0791 0.3126 0.067 Uiso 1 1 calc R U . . .
C28 C 0.9783(6) -0.0658(4) 0.2231(3) 0.0343(13) Uani 1 1 d . . . . .
C29 C 0.9182(11) -0.0018(5) 0.1795(5) 0.081(3) Uani 1 1 d . . . . .
H29 H 0.8841 -0.0218 0.1423 0.098 Uiso 1 1 calc R U . . .
C30 C 0.9055(11) 0.0939(5) 0.1884(5) 0.083(3) Uani 1 1 d . . . . .
H30 H 0.8648 0.1367 0.1563 0.100 Uiso 1 1 calc R U . . .
C31 C 0.9509(6) 0.1276(4) 0.2429(3) 0.0313(12) Uani 1 1 d . . . . .
C32 C 1.0187(7) -0.2068(4) 0.1441(3) 0.0395(14) Uani 1 1 d . . . . .
H32 H 1.0188 -0.1733 0.1015 0.047 Uiso 1 1 calc R U . . .
C33 C 1.0059(7) -0.2378(4) 0.2585(3) 0.0376(14) Uani 1 1 d . . . . .
H33 H 0.9975 -0.2325 0.3082 0.045 Uiso 1 1 calc R U . . .
C34 C 1.0285(7) -0.3178(4) 0.2189(3) 0.0364(13) Uani 1 1 d . . . . .
H34 H 1.0362 -0.3781 0.2381 0.044 Uiso 1 1 calc R U . . .
C35 C 1.1864(5) 0.3399(3) -0.0024(3) 0.0229(10) Uani 1 1 d . . . . .
C36 C 1.3243(5) 0.2866(3) 0.0163(3) 0.0248(11) Uani 1 1 d . . . . .
C37 C 1.3375(6) 0.1964(3) 0.0464(3) 0.0300(12) Uani 1 1 d . . . . .
H37 H 1.2599 0.1705 0.0542 0.036 Uiso 1 1 calc R U . . .
C38 C 1.4646(6) 0.1447(4) 0.0648(3) 0.0312(12) Uani 1 1 d . . . . .
C39 C 1.5813(6) 0.1841(4) 0.0490(3) 0.0320(12) Uani 1 1 d . . . . .
H39 H 1.6688 0.1494 0.0584 0.038 Uiso 1 1 calc R U . . .
C40 C 1.5685(5) 0.2744(4) 0.0193(3) 0.0266(11) Uani 1 1 d . . . . .
C41 C 1.4399(5) 0.3255(3) 0.0047(3) 0.0243(11) Uani 1 1 d . . . . .
H41 H 1.4301 0.3867 -0.0131 0.029 Uiso 1 1 calc R U . . .
C42 C 1.6947(6) 0.3155(4) 0.0040(3) 0.0296(12) Uani 1 1 d . . . . .
C43 C 1.4768(6) 0.0500(4) 0.0988(3) 0.0382(14) Uani 1 1 d . . . . .
C44 C 1.3663(10) 0.0198(8) 0.1274(10) 0.191(9) Uani 1 1 d . . . . .
H44 H 1.2756 0.0587 0.1262 0.229 Uiso 1 1 calc R U . . .
C45 C 1.3777(10) -0.0682(9) 0.1598(11) 0.222(11) Uani 1 1 d . . . . .
H45 H 1.2943 -0.0850 0.1803 0.266 Uiso 1 1 calc R U . . .
C46 C 1.4991(6) -0.1277(4) 0.1627(4) 0.0444(16) Uani 1 1 d . . . . .
C47 C 1.6134(9) -0.1027(7) 0.1271(8) 0.139(6) Uani 1 1 d . . . . .
H47 H 1.7032 -0.1458 0.1220 0.166 Uiso 1 1 calc R U . . .
C48 C 1.6012(9) -0.0139(7) 0.0977(8) 0.135(6) Uani 1 1 d . . . . .
H48 H 1.6845 0.0021 0.0760 0.162 Uiso 1 1 calc R U . . .
C49 C 1.4017(8) -0.2578(5) 0.2197(4) 0.058(2) Uani 1 1 d . . . . .
H49 H 1.3067 -0.2271 0.2193 0.070 Uiso 1 1 calc R U . . .
C50 C 1.6325(8) -0.2849(5) 0.2042(4) 0.063(2) Uani 1 1 d . . . . .
H50 H 1.7254 -0.2791 0.1916 0.076 Uiso 1 1 calc R U . . .
C51 C 1.5898(9) -0.3587(5) 0.2366(4) 0.066(2) Uani 1 1 d . . . . .
H51 H 1.6505 -0.4133 0.2509 0.079 Uiso 1 1 calc R U . . .
C52 C 0.6491(7) 0.5169(4) -0.1354(3) 0.0390(14) Uani 1 1 d . . . . .
H52 H 0.5947 0.4774 -0.1126 0.047 Uiso 1 1 calc R U . . .
C53 C 0.6637(7) 0.6534(5) -0.2076(4) 0.0516(17) Uani 1 1 d . . . . .
H53A H 0.7471 0.6450 -0.1892 0.077 Uiso 1 1 d R U . . .
H53B H 0.6061 0.7169 -0.1979 0.077 Uiso 1 1 d R U . . .
H53C H 0.6901 0.6411 -0.2582 0.077 Uiso 1 1 d R U . . .
C54 C 0.4419(7) 0.6018(6) -0.1811(4) 0.062(2) Uani 1 1 d . . . . .
H54A H 0.4412 0.5960 -0.2305 0.093 Uiso 1 1 d R U . . .
H54B H 0.3897 0.6642 -0.1635 0.093 Uiso 1 1 d R U . . .
H54C H 0.3993 0.5569 -0.1545 0.093 Uiso 1 1 d R U . . .

loop_
_atom_site_aniso_label
_atom_site_aniso_U_11
_atom_site_aniso_U_22
_atom_site_aniso_U_33
_atom_site_aniso_U_23
_atom_site_aniso_U_13
_atom_site_aniso_U_12
Y1 0.0187(2) 0.0161(2) 0.0196(2) 0.00259(17) -0.00523(18) -0.00783(18)
Y2 0.0199(2) 0.0137(2) 0.0223(2) 0.00142(17) -0.00682(18) -0.00643(18)
O1 0.0276(19) 0.0201(17) 0.0273(18) 0.0064(14) -0.0076(15) -0.0039(14)
O2 0.0207(18) 0.0299(19) 0.042(2) 0.0123(16) -0.0111(16) -0.0097(15)
O3 0.028(2) 0.0230(18) 0.054(2) 0.0036(17) -0.0155(18) -0.0100(16)
O4 0.0214(19) 0.0252(18) 0.050(2) 0.0063(17) -0.0121(17) -0.0061(15)
O5 0.0285(19) 0.0272(18) 0.0261(18) -0.0023(14) -0.0059(15) -0.0141(15)
O6 0.046(2) 0.0260(18) 0.0197(18) -0.0011(14) -0.0041(16) -0.0182(17)
O7 0.033(2) 0.0214(17) 0.0244(18) 0.0004(14) -0.0041(15) -0.0135(15)
O8 0.037(2) 0.0324(19) 0.0239(18) 0.0038(15) -0.0081(16) -0.0214(17)
O9 0.0240(19) 0.0235(18) 0.047(2) -0.0007(16) -0.0179(17) -0.0043(15)
O10 0.0267(19) 0.0160(16) 0.035(2) 0.0006(14) -0.0067(15) -0.0030(14)
O11 0.035(2) 0.043(2) 0.059(3) 0.021(2) -0.024(2) -0.0252(19)
O12 0.021(2) 0.046(2) 0.061(3) -0.013(2) -0.0056(18) -0.0101(18)
O13 0.044(2) 0.037(2) 0.0256(19) 0.0037(16) 0.0008(17) -0.0169(18)
O14 0.093(7) 0.071(5) 0.086(6) 0.011(5) -0.006(5) 0.028(5)
O14' 0.093(7) 0.071(5) 0.086(6) 0.011(5) -0.006(5) 0.028(5)
O15 0.029(2) 0.044(2) 0.041(2) 0.0074(18) -0.0161(18) -0.0049(18)
N1 0.032(3) 0.023(2) 0.049(3) 0.000(2) -0.002(2) -0.004(2)
N2 0.031(2) 0.021(2) 0.034(2) 0.0022(18) -0.0049(19) -0.0057(18)
N3 0.055(3) 0.020(2) 0.033(3) -0.0034(19) -0.011(2) -0.016(2)
N4 0.051(3) 0.017(2) 0.030(2) 0.0022(18) -0.011(2) -0.015(2)
N5 0.036(3) 0.043(3) 0.058(3) 0.022(3) -0.005(2) -0.014(2)
N6 0.056(4) 0.045(3) 0.078(4) 0.028(3) 0.001(3) -0.018(3)
N7 0.032(3) 0.052(3) 0.036(3) 0.004(2) -0.014(2) -0.002(2)
C1 0.024(3) 0.018(2) 0.024(2) 0.0018(19) -0.007(2) -0.005(2)
C2 0.022(3) 0.021(2) 0.027(3) 0.004(2) -0.009(2) -0.005(2)
C3 0.024(3) 0.023(2) 0.042(3) 0.005(2) -0.009(2) -0.011(2)
C4 0.032(3) 0.019(3) 0.051(4) 0.007(2) -0.012(3) -0.007(2)
C5 0.028(3) 0.022(3) 0.049(3) 0.002(2) -0.015(3) -0.003(2)
C6 0.022(3) 0.024(3) 0.037(3) 0.001(2) -0.008(2) -0.009(2)
C7 0.027(3) 0.016(2) 0.032(3) 0.003(2) -0.009(2) -0.008(2)
C8 0.022(3) 0.024(3) 0.031(3) 0.000(2) -0.007(2) -0.007(2)
C9 0.032(3) 0.022(3) 0.062(4) 0.008(3) -0.007(3) -0.006(2)
C10 0.089(8) 0.025(4) 0.59(3) 0.057(10) -0.187(14) -0.025(5)
C11 0.091(8) 0.025(4) 0.71(4) 0.079(11) -0.202(16) -0.022(5)
C12 0.038(3) 0.019(3) 0.054(4) 0.010(2) -0.007(3) -0.004(2)
C13 0.042(6) 0.029(5) 0.68(4) 0.080(11) -0.023(12) -0.012(4)
C14 0.039(5) 0.023(4) 0.61(4) 0.071(10) -0.010(11) -0.004(4)
C15 0.027(3) 0.021(3) 0.045(3) 0.003(2) -0.007(2) 0.001(2)
C16 0.028(3) 0.035(3) 0.070(4) 0.002(3) 0.005(3) -0.007(3)
C17 0.042(3) 0.027(3) 0.048(4) 0.002(3) 0.001(3) -0.012(3)
C18 0.020(2) 0.018(2) 0.028(3) -0.0034(19) -0.003(2) -0.0039(19)
C19 0.022(3) 0.027(3) 0.026(3) -0.003(2) -0.004(2) -0.010(2)
C20 0.036(3) 0.023(2) 0.026(3) 0.002(2) -0.006(2) -0.013(2)
C21 0.033(3) 0.021(2) 0.026(3) -0.003(2) -0.005(2) -0.010(2)
C22 0.037(3) 0.026(3) 0.026(3) -0.003(2) -0.010(2) -0.015(2)
C23 0.023(3) 0.024(2) 0.022(2) 0.0003(19) -0.006(2) -0.009(2)
C24 0.025(3) 0.020(2) 0.024(2) -0.0016(19) -0.004(2) -0.010(2)
C25 0.023(3) 0.025(2) 0.021(2) 0.0000(19) -0.0037(19) -0.010(2)
C26 0.106(6) 0.030(3) 0.045(4) -0.003(3) -0.039(4) -0.017(4)
C27 0.104(6) 0.025(3) 0.047(4) 0.005(3) -0.038(4) -0.016(3)
C28 0.053(4) 0.016(2) 0.037(3) -0.001(2) -0.013(3) -0.012(2)
C29 0.166(9) 0.027(3) 0.078(6) 0.004(3) -0.086(6) -0.026(5)
C30 0.175(10) 0.025(3) 0.077(5) 0.011(3) -0.086(6) -0.029(5)
C31 0.044(3) 0.021(3) 0.031(3) -0.003(2) -0.010(2) -0.011(2)
C32 0.073(4) 0.021(3) 0.027(3) 0.002(2) -0.015(3) -0.015(3)
C33 0.059(4) 0.026(3) 0.028(3) 0.004(2) -0.010(3) -0.013(3)
C34 0.055(4) 0.019(3) 0.038(3) 0.003(2) -0.012(3) -0.013(3)
C35 0.021(2) 0.022(2) 0.025(3) 0.003(2) -0.004(2) -0.004(2)
C36 0.021(3) 0.022(2) 0.034(3) 0.001(2) -0.010(2) -0.007(2)
C37 0.025(3) 0.022(3) 0.045(3) 0.002(2) -0.007(2) -0.009(2)
C38 0.028(3) 0.027(3) 0.040(3) 0.004(2) -0.010(2) -0.008(2)
C39 0.023(3) 0.030(3) 0.043(3) 0.003(2) -0.012(2) -0.004(2)
C40 0.025(3) 0.031(3) 0.027(3) -0.002(2) -0.006(2) -0.012(2)
C41 0.028(3) 0.022(2) 0.027(3) 0.002(2) -0.008(2) -0.011(2)
C42 0.026(3) 0.038(3) 0.027(3) -0.003(2) -0.006(2) -0.012(2)
C43 0.033(3) 0.024(3) 0.057(4) 0.010(3) -0.013(3) -0.005(2)
C44 0.036(5) 0.131(10) 0.39(2) 0.195(13) -0.040(9) -0.026(6)
C45 0.038(5) 0.144(11) 0.47(3) 0.225(16) -0.043(10) -0.034(6)
C46 0.033(3) 0.033(3) 0.061(4) 0.021(3) -0.004(3) -0.006(3)
C47 0.046(5) 0.077(6) 0.304(18) 0.119(9) -0.066(8) -0.026(5)
C48 0.050(5) 0.078(6) 0.303(17) 0.120(9) -0.082(8) -0.041(5)
C49 0.043(4) 0.045(4) 0.084(5) 0.029(4) -0.008(4) -0.013(3)
C50 0.043(4) 0.049(4) 0.092(6) 0.040(4) -0.009(4) -0.010(3)
C51 0.060(5) 0.047(4) 0.083(6) 0.031(4) -0.006(4) -0.012(4)
C52 0.040(4) 0.043(3) 0.034(3) 0.002(3) -0.011(3) -0.010(3)
C53 0.051(4) 0.053(4) 0.044(4) 0.017(3) -0.008(3) -0.006(3)
C54 0.041(4) 0.094(6) 0.048(4) 0.004(4) -0.020(3) -0.004(4)

loop_
_atom_type_symbol
_atom_type_description
_atom_type_scat_dispersion_real
_atom_type_scat_dispersion_imag
_atom_type_scat_source
C C 0.0033 0.0016 'International Tables Vol C Tables 4.2.6.8 and 6.1.1.4'
H H 0.0000 0.0000 'International Tables Vol C Tables 4.2.6.8 and 6.1.1.4'
N N 0.0061 0.0033 'International Tables Vol C Tables 4.2.6.8 and 6.1.1.4'
O O 0.0106 0.0060 'International Tables Vol C Tables 4.2.6.8 and 6.1.1.4'
Y Y -2.7962 3.5667 'International Tables Vol C Tables 4.2.6.8 and 6.1.1.4'

loop_
_geom_angle_atom_site_label_1
_geom_angle_atom_site_label_2
_geom_angle_atom_site_label_3
_geom_angle
_geom_angle_site_symmetry_1
_geom_angle_site_symmetry_3
_geom_angle_publ_flag
O1 Y1 O3 97.88(13) 2_766 1_655 ?
O1 Y1 O5 81.79(12) 2_766 . ?
O3 Y1 O5 141.15(13) 1_655 . ?
O1 Y1 O2 124.59(12) 2_766 . ?
O3 Y1 O2 127.30(12) 1_655 . ?
O5 Y1 O2 80.38(13) . . ?
O1 Y1 O6 73.03(12) 2_766 2_766 ?
O3 Y1 O6 82.50(13) 1_655 2_766 ?
O5 Y1 O6 132.81(12) . 2_766 ?
O2 Y1 O6 82.10(13) . 2_766 ?
O1 Y1 O13 139.76(13) 2_766 . ?
O3 Y1 O13 84.14(14) 1_655 . ?
O5 Y1 O13 72.69(12) . . ?
O2 Y1 O13 81.63(13) . . ?
O6 Y1 O13 146.20(12) 2_766 . ?
O1 Y1 O4 139.85(13) 2_766 1_655 ?
O3 Y1 O4 54.02(12) 1_655 1_655 ?
O5 Y1 O4 138.34(12) . 1_655 ?
O2 Y1 O4 73.33(12) . 1_655 ?
O6 Y1 O4 75.04(12) 2_766 1_655 ?
O13 Y1 O4 71.98(13) . 1_655 ?
O1 Y1 N2 71.23(13) 2_766 1_645 ?
O3 Y1 N2 71.26(13) 1_655 1_645 ?
O5 Y1 N2 71.98(13) . 1_645 ?
O2 Y1 N2 145.94(14) . 1_645 ?
O6 Y1 N2 131.53(14) 2_766 1_645 ?
O13 Y1 N2 71.54(13) . 1_645 ?
O4 Y1 N2 115.75(13) 1_655 1_645 ?
O1 Y1 O1 74.96(12) 2_766 . ?
O3 Y1 O1 153.55(12) 1_655 . ?
O5 Y1 O1 64.09(11) . . ?
O2 Y1 O1 50.07(10) . . ?
O6 Y1 O1 71.06(12) 2_766 . ?
O13 Y1 O1 117.99(12) . . ?
O4 Y1 O1 116.26(11) 1_655 . ?
N2 Y1 O1 127.30(12) 1_645 . ?
O1 Y1 C8 121.56(14) 2_766 1_655 ?
O3 Y1 C8 27.00(13) 1_655 1_655 ?
O5 Y1 C8 146.84(13) . 1_655 ?
O2 Y1 C8 100.48(14) . 1_655 ?
O6 Y1 C8 79.47(14) 2_766 1_655 ?
O13 Y1 C8 74.65(14) . 1_655 ?
O4 Y1 C8 27.16(13) 1_655 1_655 ?
N2 Y1 C8 92.42(14) 1_645 1_655 ?
O1 Y1 C8 140.06(13) . 1_655 ?
O1 Y1 C1 100.21(13) 2_766 . ?
O3 Y1 C1 146.56(13) 1_655 . ?
O5 Y1 C1 69.67(13) . . ?
O2 Y1 C1 24.76(12) . . ?
O6 Y1 C1 76.28(13) 2_766 . ?
O13 Y1 C1 99.39(14) . . ?
O4 Y1 C1 95.18(12) 1_655 . ?
N2 Y1 C1 141.54(14) 1_645 . ?
O1 Y1 C1 25.35(11) . . ?
C8 Y1 C1 121.91(14) 1_655 . ?
O1 Y1 Y1 41.46(9) 2_766 2_766 ?
O3 Y1 Y1 133.81(10) 1_655 2_766 ?
O5 Y1 Y1 67.59(8) . 2_766 ?
O2 Y1 Y1 83.36(9) . 2_766 ?
O6 Y1 Y1 67.09(8) 2_766 2_766 ?
O13 Y1 Y1 139.29(10) . 2_766 ?
O4 Y1 Y1 137.75(9) 1_655 2_766 ?
N2 Y1 Y1 103.39(10) 1_645 2_766 ?
O1 Y1 Y1 33.50(7) . 2_766 ?
C8 Y1 Y1 145.56(11) 1_655 2_766 ?
C1 Y1 Y1 58.79(9) . 2_766 ?
O10 Y2 O8 74.08(12) 2_765 . ?
O10 Y2 O7 78.00(12) 2_765 2_765 ?
O8 Y2 O7 132.06(12) . 2_765 ?
O10 Y2 O11 95.41(14) 2_765 1_455 ?
O8 Y2 O11 78.42(13) . 1_455 ?
O7 Y2 O11 142.95(13) 2_765 1_455 ?
O10 Y2 O9 124.13(12) 2_765 . ?
O8 Y2 O9 78.02(13) . . ?
O7 Y2 O9 86.72(13) 2_765 . ?
O11 Y2 O9 124.89(13) 1_455 . ?
O10 Y2 O15 76.16(13) 2_765 . ?
O8 Y2 O15 134.62(14) . . ?
O7 Y2 O15 71.90(13) 2_765 . ?
O11 Y2 O15 71.13(14) 1_455 . ?
O9 Y2 O15 147.32(14) . . ?
O10 Y2 N4 147.12(13) 2_765 2_755 ?
O8 Y2 N4 138.75(13) . 2_755 ?
O7 Y2 N4 77.20(13) 2_765 2_755 ?
O11 Y2 N4 91.54(15) 1_455 2_755 ?
O9 Y2 N4 75.47(14) . 2_755 ?
O15 Y2 N4 75.84(14) . 2_755 ?
O10 Y2 O12 135.42(12) 2_765 1_455 ?
O8 Y2 O12 70.87(12) . 1_455 ?
O7 Y2 O12 146.58(12) 2_765 1_455 ?
O11 Y2 O12 51.36(13) 1_455 1_455 ?
O9 Y2 O12 73.94(12) . 1_455 ?
O15 Y2 O12 111.08(13) . 1_455 ?
N4 Y2 O12 71.75(13) 2_755 1_455 ?
O10 Y2 O10 75.12(12) 2_765 . ?
O8 Y2 O10 67.41(11) . . ?
O7 Y2 O10 68.19(11) 2_765 . ?
O11 Y2 O10 145.83(13) 1_455 . ?
O9 Y2 O10 49.49(10) . . ?
O15 Y2 O10 134.54(12) . . ?
N4 Y2 O10 114.39(13) 2_755 . ?
O12 Y2 O10 114.16(11) 1_455 . ?
O10 Y2 C42 117.58(14) 2_765 1_455 ?
O8 Y2 C42 74.48(13) . 1_455 ?
O7 Y2 C42 153.39(13) 2_765 1_455 ?
O11 Y2 C42 25.80(14) 1_455 1_455 ?
O9 Y2 C42 99.54(14) . 1_455 ?
O15 Y2 C42 90.26(15) . 1_455 ?
N4 Y2 C42 79.40(15) 2_755 1_455 ?
O12 Y2 C42 25.64(14) 1_455 1_455 ?
O10 Y2 C42 134.42(13) . 1_455 ?
O10 Y2 C35 99.88(13) 2_765 . ?
O8 Y2 C35 70.82(13) . . ?
O7 Y2 C35 76.67(13) 2_765 . ?
O11 Y2 C35 140.05(13) 1_455 . ?
O9 Y2 C35 24.47(12) . . ?
O15 Y2 C35 148.48(13) . . ?
N4 Y2 C35 95.04(15) 2_755 . ?
O12 Y2 C35 93.82(13) 1_455 . ?
O10 Y2 C35 25.02(11) . . ?
C42 Y2 C35 118.10(15) 1_455 . ?
O10 Y2 Y2 41.70(9) 2_765 2_765 ?
O8 Y2 Y2 65.12(8) . 2_765 ?
O7 Y2 Y2 68.02(8) 2_765 2_765 ?
O11 Y2 Y2 128.56(11) 1_455 2_765 ?
O9 Y2 Y2 82.68(9) . 2_765 ?
O15 Y2 Y2 110.27(10) . 2_765 ?
N4 Y2 Y2 139.71(11) 2_755 2_765 ?
O12 Y2 Y2 133.44(10) 1_455 2_765 ?
O10 Y2 Y2 33.42(7) . 2_765 ?
C42 Y2 Y2 138.21(11) 1_455 2_765 ?
C35 Y2 Y2 58.27(9) . 2_765 ?
C1 O1 Y1 168.6(3) . 2_766 ?
C1 O1 Y1 85.2(3) . . ?
Y1 O1 Y1 105.04(12) 2_766 . ?
C1 O2 Y1 103.2(3) . . ?
C8 O3 Y1 95.7(3) . 1_455 ?
C8 O4 Y1 88.8(3) . 1_455 ?
C18 O5 Y1 137.2(3) . . ?
C18 O6 Y1 132.8(3) . 2_766 ?
C25 O7 Y2 128.6(3) . 2_765 ?
C25 O8 Y2 140.1(3) . . ?
C35 O9 Y2 104.2(3) . . ?
C35 O10 Y2 167.0(3) . 2_765 ?
C35 O10 Y2 85.1(3) . . ?
Y2 O10 Y2 104.88(12) 2_765 . ?
C42 O11 Y2 99.9(3) . 1_655 ?
C42 O12 Y2 86.5(3) . 1_655 ?
C52 O15 Y2 135.9(4) . . ?
C15 N1 C16 106.3(5) . . ?
C15 N1 C12 126.4(5) . . ?
C16 N1 C12 126.9(5) . . ?
C15 N2 C17 105.1(4) . . ?
C15 N2 Y1 125.1(4) . 1_465 ?
C17 N2 Y1 128.9(3) . 1_465 ?
C32 N3 C33 106.6(4) . . ?
C32 N3 C28 125.4(5) . . ?
C33 N3 C28 128.0(5) . . ?
C32 N4 C34 104.4(4) . . ?
C32 N4 Y2 127.1(4) . 2_755 ?
C34 N4 Y2 128.5(3) . 2_755 ?
C49 N5 C50 107.4(5) . . ?
C49 N5 C46 125.4(5) . . ?
C50 N5 C46 127.2(5) . . ?
C49 N6 C51 104.5(6) . . ?
C52 N7 C53 120.8(5) . . ?
C52 N7 C54 121.3(6) . . ?
C53 N7 C54 117.7(5) . . ?
O1 C1 O2 121.4(4) . . ?
O1 C1 C2 119.7(4) . . ?
O2 C1 C2 118.9(4) . . ?
O1 C1 Y1 69.5(3) . . ?
O2 C1 Y1 52.0(2) . . ?
C2 C1 Y1 170.3(3) . . ?
C3 C2 C7 120.0(5) . . ?
C3 C2 C1 118.9(4) . . ?
C7 C2 C1 121.1(4) . . ?
C2 C3 C4 121.7(5) . . ?
C2 C3 H3 119.1 . . ?
C4 C3 H3 119.1 . . ?
C5 C4 C3 117.8(5) . . ?
C5 C4 C9 122.7(5) . . ?
C3 C4 C9 119.4(5) . . ?
C4 C5 C6 120.9(5) . . ?
C4 C5 H5 119.6 . . ?
C6 C5 H5 119.6 . . ?
C7 C6 C5 120.3(4) . . ?
C7 C6 C8 119.2(4) . . ?
C5 C6 C8 120.5(5) . . ?
C2 C7 C6 119.3(4) . . ?
C2 C7 H7 120.4 . . ?
C6 C7 H7 120.4 . . ?
O3 C8 O4 120.8(4) . . ?
O3 C8 C6 118.5(4) . . ?
O4 C8 C6 120.7(4) . . ?
O3 C8 Y1 57.3(2) . 1_455 ?
O4 C8 Y1 64.0(3) . 1_455 ?
C6 C8 Y1 170.6(4) . 1_455 ?
C10 C9 C14 110.4(7) . . ?
C10 C9 C4 125.6(6) . . ?
C14 C9 C4 123.6(6) . . ?
C9 C10 C11 124.9(8) . . ?
C9 C10 H10 117.6 . . ?
C11 C10 H10 117.6 . . ?
C12 C11 C10 122.9(8) . . ?
C12 C11 H11 118.5 . . ?
C10 C11 H11 118.5 . . ?
C13 C12 C11 114.2(7) . . ?
C13 C12 N1 121.3(7) . . ?
C11 C12 N1 124.3(6) . . ?
C12 C13 C14 122.6(10) . . ?
C12 C13 H13 118.7 . . ?
C14 C13 H13 118.7 . . ?
C9 C14 C13 124.9(9) . . ?
C9 C14 H14 117.5 . . ?
C13 C14 H14 117.5 . . ?
N2 C15 N1 112.4(5) . . ?
N2 C15 H15 123.8 . . ?
N1 C15 H15 123.8 . . ?
C17 C16 N1 106.0(5) . . ?
C17 C16 H16 127.0 . . ?
N1 C16 H16 127.0 . . ?
C16 C17 N2 110.1(5) . . ?
C16 C17 H17 124.9 . . ?
N2 C17 H17 124.9 . . ?
O6 C18 O5 127.0(5) . . ?
O6 C18 C19 118.0(4) . . ?
O5 C18 C19 115.0(4) . . ?
C20 C19 C24 119.9(4) . . ?
C20 C19 C18 121.0(5) . . ?
C24 C19 C18 119.0(4) . . ?
C19 C20 C21 121.5(5) . . ?
C19 C20 H20 119.2 . . ?
C21 C20 H20 119.2 . . ?
C20 C21 C22 117.1(4) . . ?
C20 C21 C31 121.9(5) . . ?
C22 C21 C31 121.0(4) . . ?
C23 C22 C21 122.0(4) . . ?
C23 C22 H22 119.0 . . ?
C21 C22 H22 119.0 . . ?
C24 C23 C22 119.6(4) . . ?
C24 C23 C25 121.0(4) . . ?
C22 C23 C25 119.3(4) . . ?
C23 C24 C19 119.8(4) . . ?
C23 C24 H24 120.1 . . ?
C19 C24 H24 120.1 . . ?
O8 C25 O7 125.8(4) . . ?
O8 C25 C23 115.9(4) . . ?
O7 C25 C23 118.2(4) . . ?
C31 C26 C27 122.5(6) . . ?
C31 C26 H26 118.8 . . ?
C27 C26 H26 118.8 . . ?
C28 C27 C26 119.5(6) . . ?
C28 C27 H27 120.3 . . ?
C26 C27 H27 120.3 . . ?
C29 C28 C27 119.1(5) . . ?
C29 C28 N3 119.7(5) . . ?
C27 C28 N3 121.2(5) . . ?
C28 C29 C30 121.1(6) . . ?
C28 C29 H29 119.4 . . ?
C30 C29 H29 119.4 . . ?
C31 C30 C29 122.0(6) . . ?
C31 C30 H30 119.0 . . ?
C29 C30 H30 119.0 . . ?
C30 C31 C26 115.6(5) . . ?
C30 C31 C21 121.7(5) . . ?
C26 C31 C21 122.7(5) . . ?
N4 C32 N3 112.5(5) . . ?
N4 C32 H32 123.8 . . ?
N3 C32 H32 123.8 . . ?
C34 C33 N3 105.1(5) . . ?
C34 C33 H33 127.5 . . ?
N3 C33 H33 127.5 . . ?
C33 C34 N4 111.5(5) . . ?
C33 C34 H34 124.3 . . ?
N4 C34 H34 124.3 . . ?
O10 C35 O9 121.2(4) . . ?
O10 C35 C36 119.4(4) . . ?
O9 C35 C36 119.4(4) . . ?
O10 C35 Y2 69.9(3) . . ?
O9 C35 Y2 51.4(2) . . ?
C36 C35 Y2 170.7(3) . . ?
C41 C36 C37 119.5(5) . . ?
C41 C36 C35 120.8(4) . . ?
C37 C36 C35 119.6(4) . . ?
C38 C37 C36 121.2(5) . . ?
C38 C37 H37 119.4 . . ?
C36 C37 H37 119.4 . . ?
C37 C38 C39 117.7(5) . . ?
C37 C38 C43 121.0(5) . . ?
C39 C38 C43 121.3(5) . . ?
C40 C39 C38 121.2(5) . . ?
C40 C39 H39 119.4 . . ?
C38 C39 H39 119.4 . . ?
C41 C40 C39 119.7(5) . . ?
C41 C40 C42 120.2(5) . . ?
C39 C40 C42 120.1(5) . . ?
C40 C41 C36 120.5(5) . . ?
C40 C41 H41 119.7 . . ?
C36 C41 H41 119.7 . . ?
O12 C42 O11 121.9(5) . . ?
O12 C42 C40 120.8(5) . . ?
O11 C42 C40 117.3(5) . . ?
O12 C42 Y2 67.9(3) . 1_655 ?
O11 C42 Y2 54.3(3) . 1_655 ?
C40 C42 Y2 169.5(4) . 1_655 ?
C44 C43 C48 113.9(7) . . ?
C44 C43 C38 122.9(6) . . ?
C48 C43 C38 123.0(6) . . ?
C43 C44 C45 122.9(8) . . ?
C43 C44 H44 118.6 . . ?
C45 C44 H44 118.6 . . ?
C46 C45 C44 122.8(8) . . ?
C46 C45 H45 118.6 . . ?
C44 C45 H45 118.6 . . ?
C45 C46 C47 115.3(7) . . ?
C45 C46 N5 122.9(6) . . ?
C47 C46 N5 121.4(6) . . ?
C46 C47 C48 121.1(8) . . ?
C46 C47 H47 119.4 . . ?
C48 C47 H47 119.4 . . ?
C43 C48 C47 123.5(8) . . ?
C43 C48 H48 118.3 . . ?
C47 C48 H48 118.3 . . ?
N6 C49 N5 111.7(6) . . ?
N6 C49 H49 124.1 . . ?
N5 C49 H49 124.1 . . ?
C51 C50 N5 105.5(6) . . ?
C51 C50 H50 127.3 . . ?
N5 C50 H50 127.3 . . ?
C50 C51 N6 111.0(6) . . ?
C50 C51 H51 124.5 . . ?
N6 C51 H51 124.5 . . ?
O15 C52 N7 124.2(6) . . ?
O15 C52 H52 117.9 . . ?
N7 C52 H52 117.9 . . ?
N7 C53 H53A 108.7 . . ?
N7 C53 H53B 111.0 . . ?
H53A C53 H53B 109.4 . . ?
N7 C53 H53C 109.0 . . ?
H53A C53 H53C 108.9 . . ?
H53B C53 H53C 109.8 . . ?
N7 C54 H54A 108.1 . . ?
N7 C54 H54B 108.7 . . ?
H54A C54 H54B 109.7 . . ?
N7 C54 H54C 111.5 . . ?
H54A C54 H54C 109.6 . . ?
H54B C54 H54C 109.2 . . ?

loop_
_geom_bond_atom_site_label_1
_geom_bond_atom_site_label_2
_geom_bond_distance
_geom_bond_site_symmetry_2
_geom_bond_publ_flag
Y1 O1 2.282(3) 2_766 ?
Y1 O3 2.329(4) 1_655 ?
Y1 O5 2.331(3) . ?
Y1 O2 2.359(3) . ?
Y1 O6 2.365(3) 2_766 ?
Y1 O13 2.377(4) . ?
Y1 O4 2.476(4) 1_655 ?
Y1 N2 2.604(4) 1_645 ?
Y1 O1 2.738(4) . ?
Y1 C8 2.755(5) 1_655 ?
Y1 C1 2.913(5) . ?
Y1 Y1 3.9930(12) 2_766 ?
Y2 O10 2.300(3) 2_765 ?
Y2 O8 2.302(3) . ?
Y2 O7 2.326(3) 2_765 ?
Y2 O11 2.349(4) 1_455 ?
Y2 O9 2.375(3) . ?
Y2 O15 2.402(4) . ?
Y2 N4 2.509(4) 2_755 ?
Y2 O12 2.644(4) 1_455 ?
Y2 O10 2.779(4) . ?
Y2 C42 2.848(5) 1_455 ?
Y2 C35 2.948(5) . ?
Y2 Y2 4.0367(11) 2_765 ?
O1 C1 1.252(6) . ?
O1 Y1 2.282(3) 2_766 ?
O2 C1 1.253(6) . ?
O3 C8 1.257(6) . ?
O3 Y1 2.329(4) 1_455 ?
O4 C8 1.258(6) . ?
O4 Y1 2.476(4) 1_455 ?
O5 C18 1.255(6) . ?
O6 C18 1.250(6) . ?
O6 Y1 2.365(3) 2_766 ?
O7 C25 1.256(5) . ?
O7 Y2 2.326(3) 2_765 ?
O8 C25 1.251(6) . ?
O9 C35 1.260(6) . ?
O10 C35 1.252(6) . ?
O10 Y2 2.300(3) 2_765 ?
O11 C42 1.258(7) . ?
O11 Y2 2.349(4) 1_655 ?
O12 C42 1.235(6) . ?
O12 Y2 2.644(4) 1_655 ?
O15 C52 1.224(7) . ?
N1 C15 1.351(7) . ?
N1 C16 1.372(7) . ?
N1 C12 1.429(7) . ?
N2 C15 1.300(6) . ?
N2 C17 1.375(7) . ?
N2 Y1 2.604(4) 1_465 ?
N3 C32 1.345(7) . ?
N3 C33 1.375(7) . ?
N3 C28 1.440(6) . ?
N4 C32 1.307(6) . ?
N4 C34 1.363(7) . ?
N4 Y2 2.509(4) 2_755 ?
N5 C49 1.341(8) . ?
N5 C50 1.360(8) . ?
N5 C46 1.440(7) . ?
N6 C49 1.313(8) . ?
N6 C51 1.367(10) . ?
N7 C52 1.321(7) . ?
N7 C53 1.435(8) . ?
N7 C54 1.446(8) . ?
C1 C2 1.492(7) . ?
C2 C3 1.383(7) . ?
C2 C7 1.386(7) . ?
C3 C4 1.398(7) . ?
C3 H3 0.9300 . ?
C4 C5 1.388(7) . ?
C4 C9 1.481(7) . ?
C5 C6 1.395(7) . ?
C5 H5 0.9300 . ?
C6 C7 1.392(7) . ?
C6 C8 1.496(7) . ?
C7 H7 0.9300 . ?
C8 Y1 2.755(5) 1_455 ?
C9 C10 1.272(10) . ?
C9 C14 1.289(11) . ?
C10 C11 1.378(11) . ?
C10 H10 0.9300 . ?
C11 C12 1.263(11) . ?
C11 H11 0.9300 . ?
C12 C13 1.250(11) . ?
C13 C14 1.381(11) . ?
C13 H13 0.9300 . ?
C14 H14 0.9300 . ?
C15 H15 0.9300 . ?
C16 C17 1.351(8) . ?
C16 H16 0.9300 . ?
C17 H17 0.9300 . ?
C18 C19 1.501(7) . ?
C19 C20 1.379(7) . ?
C19 C24 1.393(7) . ?
C20 C21 1.396(7) . ?
C20 H20 0.9300 . ?
C21 C22 1.398(7) . ?
C21 C31 1.490(7) . ?
C22 C23 1.383(6) . ?
C22 H22 0.9300 . ?
C23 C24 1.382(7) . ?
C23 C25 1.506(7) . ?
C24 H24 0.9300 . ?
C26 C31 1.367(8) . ?
C26 C27 1.388(8) . ?
C26 H26 0.9300 . ?
C27 C28 1.356(8) . ?
C27 H27 0.9300 . ?
C28 C29 1.328(9) . ?
C29 C30 1.379(9) . ?
C29 H29 0.9300 . ?
C30 C31 1.362(8) . ?
C30 H30 0.9300 . ?
C32 H32 0.9300 . ?
C33 C34 1.348(7) . ?
C33 H33 0.9300 . ?
C34 H34 0.9300 . ?
C35 C36 1.489(7) . ?
C36 C41 1.389(7) . ?
C36 C37 1.399(7) . ?
C37 C38 1.393(7) . ?
C37 H37 0.9300 . ?
C38 C39 1.402(7) . ?
C38 C43 1.489(7) . ?
C39 C40 1.399(7) . ?
C39 H39 0.9300 . ?
C40 C41 1.372(7) . ?
C40 C42 1.504(7) . ?
C41 H41 0.9300 . ?
C42 Y2 2.848(5) 1_655 ?
C43 C44 1.301(10) . ?
C43 C48 1.328(10) . ?
C44 C45 1.390(11) . ?
C44 H44 0.9300 . ?
C45 C46 1.292(11) . ?
C45 H45 0.9300 . ?
C46 C47 1.328(11) . ?
C47 C48 1.376(10) . ?
C47 H47 0.9300 . ?
C48 H48 0.9300 . ?
C49 H49 0.9300 . ?
C50 C51 1.345(9) . ?
C50 H50 0.9300 . ?
C51 H51 0.9300 . ?
C52 H52 0.9300 . ?
C53 H53A 0.9425 . ?
C53 H53B 0.9472 . ?
C53 H53C 0.9465 . ?
C54 H54A 0.9437 . ?
C54 H54B 0.9478 . ?
C54 H54C 0.9494 . ?

loop_
_geom_torsion_atom_site_label_1
_geom_torsion_atom_site_label_2
_geom_torsion_atom_site_label_3
_geom_torsion_atom_site_label_4
_geom_torsion
_geom_torsion_site_symmetry_1
_geom_torsion_site_symmetry_2
_geom_torsion_site_symmetry_3
_geom_torsion_site_symmetry_4
_geom_torsion_publ_flag
Y1 O1 C1 O2 150.0(14) 2_766 . . . ?
Y1 O1 C1 O2 -4.0(5) . . . . ?
Y1 O1 C1 C2 -29.3(19) 2_766 . . . ?
Y1 O1 C1 C2 176.7(4) . . . . ?
Y1 O1 C1 Y1 154.0(17) 2_766 . . . ?
Y1 O2 C1 O1 4.7(5) . . . . ?
Y1 O2 C1 C2 -175.9(4) . . . . ?
O1 C1 C2 C3 157.6(5) . . . . ?
O2 C1 C2 C3 -21.7(7) . . . . ?
O1 C1 C2 C7 -20.3(7) . . . . ?
O2 C1 C2 C7 160.4(5) . . . . ?
C7 C2 C3 C4 1.5(8) . . . . ?
C1 C2 C3 C4 -176.4(5) . . . . ?
C2 C3 C4 C5 -3.0(9) . . . . ?
C2 C3 C4 C9 173.1(5) . . . . ?
C3 C4 C5 C6 2.3(9) . . . . ?
C9 C4 C5 C6 -173.6(6) . . . . ?
C4 C5 C6 C7 -0.3(9) . . . . ?
C4 C5 C6 C8 -179.2(5) . . . . ?
C3 C2 C7 C6 0.7(8) . . . . ?
C1 C2 C7 C6 178.5(5) . . . . ?
C5 C6 C7 C2 -1.3(8) . . . . ?
C8 C6 C7 C2 177.7(5) . . . . ?
Y1 O3 C8 O4 8.5(5) 1_455 . . . ?
Y1 O3 C8 C6 -170.2(4) 1_455 . . . ?
Y1 O4 C8 O3 -8.0(5) 1_455 . . . ?
Y1 O4 C8 C6 170.7(4) 1_455 . . . ?
C7 C6 C8 O3 2.7(8) . . . . ?
C5 C6 C8 O3 -178.3(5) . . . . ?
C7 C6 C8 O4 -176.0(5) . . . . ?
C5 C6 C8 O4 3.0(8) . . . . ?
C5 C4 C9 C10 2.4(16) . . . . ?
C3 C4 C9 C10 -173.5(13) . . . . ?
C5 C4 C9 C14 175.2(13) . . . . ?
C3 C4 C9 C14 -0.6(15) . . . . ?
C14 C9 C10 C11 0(3) . . . . ?
C4 C9 C10 C11 173.5(17) . . . . ?
C9 C10 C11 C12 0(4) . . . . ?
C10 C11 C12 C13 -1(3) . . . . ?
C10 C11 C12 N1 -176.1(16) . . . . ?
C15 N1 C12 C13 -164.0(14) . . . . ?
C16 N1 C12 C13 8.4(17) . . . . ?
C15 N1 C12 C11 10.9(17) . . . . ?
C16 N1 C12 C11 -176.7(15) . . . . ?
C11 C12 C13 C14 1(3) . . . . ?
N1 C12 C13 C14 176.6(17) . . . . ?
C10 C9 C14 C13 1(3) . . . . ?
C4 C9 C14 C13 -173.2(18) . . . . ?
C12 C13 C14 C9 -1(4) . . . . ?
C17 N2 C15 N1 0.0(7) . . . . ?
Y1 N2 C15 N1 -170.3(4) 1_465 . . . ?
C16 N1 C15 N2 0.1(7) . . . . ?
C12 N1 C15 N2 173.7(5) . . . . ?
C15 N1 C16 C17 -0.1(7) . . . . ?
C12 N1 C16 C17 -173.7(6) . . . . ?
N1 C16 C17 N2 0.1(8) . . . . ?
C15 N2 C17 C16 -0.1(7) . . . . ?
Y1 N2 C17 C16 169.7(4) 1_465 . . . ?
Y1 O6 C18 O5 36.7(8) 2_766 . . . ?
Y1 O6 C18 C19 -145.8(4) 2_766 . . . ?
Y1 O5 C18 O6 -5.6(8) . . . . ?
Y1 O5 C18 C19 176.9(3) . . . . ?
O6 C18 C19 C20 -37.5(7) . . . . ?
O5 C18 C19 C20 140.2(5) . . . . ?
O6 C18 C19 C24 145.3(5) . . . . ?
O5 C18 C19 C24 -36.9(6) . . . . ?
C24 C19 C20 C21 2.5(8) . . . . ?
C18 C19 C20 C21 -174.7(5) . . . . ?
C19 C20 C21 C22 -3.2(8) . . . . ?
C19 C20 C21 C31 175.4(5) . . . . ?
C20 C21 C22 C23 1.2(8) . . . . ?
C31 C21 C22 C23 -177.4(5) . . . . ?
C21 C22 C23 C24 1.6(8) . . . . ?
C21 C22 C23 C25 177.0(5) . . . . ?
C22 C23 C24 C19 -2.4(7) . . . . ?
C25 C23 C24 C19 -177.7(4) . . . . ?
C20 C19 C24 C23 0.4(7) . . . . ?
C18 C19 C24 C23 177.7(4) . . . . ?
Y2 O8 C25 O7 29.1(9) . . . . ?
Y2 O8 C25 C23 -148.7(4) . . . . ?
Y2 O7 C25 O8 -49.6(7) 2_765 . . . ?
Y2 O7 C25 C23 128.2(4) 2_765 . . . ?
C24 C23 C25 O8 -171.6(5) . . . . ?
C22 C23 C25 O8 13.1(7) . . . . ?
C24 C23 C25 O7 10.4(7) . . . . ?
C22 C23 C25 O7 -164.9(5) . . . . ?
C31 C26 C27 C28 0.5(12) . . . . ?
C26 C27 C28 C29 -3.7(12) . . . . ?
C26 C27 C28 N3 176.6(7) . . . . ?
C32 N3 C28 C29 29.7(10) . . . . ?
C33 N3 C28 C29 -153.5(8) . . . . ?
C32 N3 C28 C27 -150.6(7) . . . . ?
C33 N3 C28 C27 26.2(10) . . . . ?
C27 C28 C29 C30 4.1(14) . . . . ?
N3 C28 C29 C30 -176.1(8) . . . . ?
C28 C29 C30 C31 -1.4(16) . . . . ?
C29 C30 C31 C26 -1.7(14) . . . . ?
C29 C30 C31 C21 177.0(8) . . . . ?
C27 C26 C31 C30 2.2(12) . . . . ?
C27 C26 C31 C21 -176.5(7) . . . . ?
C20 C21 C31 C30 165.0(7) . . . . ?
C22 C21 C31 C30 -16.5(10) . . . . ?
C20 C21 C31 C26 -16.4(9) . . . . ?
C22 C21 C31 C26 162.1(6) . . . . ?
C34 N4 C32 N3 0.7(7) . . . . ?
Y2 N4 C32 N3 -177.1(4) 2_755 . . . ?
C33 N3 C32 N4 0.2(7) . . . . ?
C28 N3 C32 N4 177.6(5) . . . . ?
C32 N3 C33 C34 -1.1(7) . . . . ?
C28 N3 C33 C34 -178.4(6) . . . . ?
N3 C33 C34 N4 1.6(7) . . . . ?
C32 N4 C34 C33 -1.4(7) . . . . ?
Y2 N4 C34 C33 176.4(4) 2_755 . . . ?
Y2 O10 C35 O9 141.6(12) 2_765 . . . ?
Y2 O10 C35 O9 0.9(5) . . . . ?
Y2 O10 C35 C36 -38.3(17) 2_765 . . . ?
Y2 O10 C35 C36 -178.9(4) . . . . ?
Y2 O10 C35 Y2 140.7(15) 2_765 . . . ?
Y2 O9 C35 O10 -1.1(5) . . . . ?
Y2 O9 C35 C36 178.7(4) . . . . ?
O10 C35 C36 C41 -34.9(7) . . . . ?
O9 C35 C36 C41 145.2(5) . . . . ?
O10 C35 C36 C37 144.7(5) . . . . ?
O9 C35 C36 C37 -35.2(7) . . . . ?
C41 C36 C37 C38 -0.1(8) . . . . ?
C35 C36 C37 C38 -179.7(5) . . . . ?
C36 C37 C38 C39 -3.0(8) . . . . ?
C36 C37 C38 C43 178.2(5) . . . . ?
C37 C38 C39 C40 3.4(8) . . . . ?
C43 C38 C39 C40 -177.9(5) . . . . ?
C38 C39 C40 C41 -0.5(8) . . . . ?
C38 C39 C40 C42 179.0(5) . . . . ?
C39 C40 C41 C36 -2.8(8) . . . . ?
C42 C40 C41 C36 177.8(5) . . . . ?
C37 C36 C41 C40 3.1(8) . . . . ?
C35 C36 C41 C40 -177.3(5) . . . . ?
Y2 O12 C42 O11 -6.2(5) 1_655 . . . ?
Y2 O12 C42 C40 173.5(4) 1_655 . . . ?
Y2 O11 C42 O12 7.1(6) 1_655 . . . ?
Y2 O11 C42 C40 -172.6(4) 1_655 . . . ?
C41 C40 C42 O12 -167.1(5) . . . . ?
C39 C40 C42 O12 13.5(8) . . . . ?
C41 C40 C42 O11 12.6(7) . . . . ?
C39 C40 C42 O11 -166.8(5) . . . . ?
C41 C40 C42 Y2 -23(2) . . . 1_655 ?
C39 C40 C42 Y2 158.0(18) . . . 1_655 ?
C37 C38 C43 C44 -15.6(14) . . . . ?
C39 C38 C43 C44 165.7(12) . . . . ?
C37 C38 C43 C48 159.2(9) . . . . ?
C39 C38 C43 C48 -19.6(12) . . . . ?
C48 C43 C44 C45 5(2) . . . . ?
C38 C43 C44 C45 -179.3(16) . . . . ?
C43 C44 C45 C46 -1(3) . . . . ?
C44 C45 C46 C47 -5(3) . . . . ?
C44 C45 C46 N5 -177.7(16) . . . . ?
C49 N5 C46 C45 3.6(17) . . . . ?
C50 N5 C46 C45 -174.8(14) . . . . ?
C49 N5 C46 C47 -168.1(10) . . . . ?
C50 N5 C46 C47 13.5(14) . . . . ?
C45 C46 C47 C48 8(2) . . . . ?
N5 C46 C47 C48 -179.7(11) . . . . ?
C44 C43 C48 C47 -3(2) . . . . ?
C38 C43 C48 C47 -178.1(12) . . . . ?
C46 C47 C48 C43 -4(2) . . . . ?
C51 N6 C49 N5 1.2(10) . . . . ?
C50 N5 C49 N6 -0.6(10) . . . . ?
C46 N5 C49 N6 -179.2(7) . . . . ?
C49 N5 C50 C51 -0.4(9) . . . . ?
C46 N5 C50 C51 178.3(7) . . . . ?
N5 C50 C51 N6 1.1(10) . . . . ?
C49 N6 C51 C50 -1.4(10) . . . . ?
Y2 O15 C52 N7 161.6(4) . . . . ?
C53 N7 C52 O15 -3.6(9) . . . . ?
C54 N7 C52 O15 -179.3(6) . . . . ?
